data_4134098
loop_
_publ_author_name
'Li, Zhenghua'
'Zhang, Liang'
'Nishiura, Masayoshi'
'Luo, Gen'
'Luo, Yi'
'Hou, Zhaomin'

_publ_section_title
;
 CO<sub>2</sub> Activation by Lewis Pairs Generated Under Copper Catalysis
 Enables Difunctionalization of Imines.
;
_journal_issue 4
_journal_name_full 'Journal of the American Chemical Society'
_journal_page_first 1966
_journal_page_last 1974
_journal_paper_doi 10.1021/jacs.9b11423
_journal_volume 142
_journal_year 2020
_chemical_formula_sum 'C24 H33 B Li N O6'
_chemical_formula_weight 449.26
_space_group_crystal_system monoclinic
_space_group_IT_number 14
_space_group_name_Hall '-P 2yn'
_space_group_name_H-M_alt 'P 1 21/n 1'
_atom_sites_solution_hydrogens geom
_audit_creation_method SHELXL-2017/1
_cell_angle_alpha 90
_cell_angle_beta 118.503(3)
_cell_angle_gamma 90
_cell_formula_units_Z 4
_cell_length_a 11.3506(8)
_cell_length_b 21.4350(15)
_cell_length_c 11.6494(7)
_cell_measurement_reflns_used 220
_cell_measurement_temperature 173(2)
_cell_measurement_theta_max 25
_cell_measurement_theta_min 2
_cell_volume 2490.8(3)
_computing_cell_refinement 'SMART APEX2'
_computing_data_collection 'SMART APEX2'
_computing_data_reduction 'SMART APEX2'
_computing_molecular_graphics 'Ortep-3 for Windows (Farrugia, 2012)'
_computing_publication_material 'WinGX publication routines (Farrugia, 2012)'
_computing_structure_refinement 'SHELXL-2017/1 (Sheldrick, 2017)'
_computing_structure_solution 'SHELXL-2017/1 (Sheldrick, 2017)'
_diffrn_ambient_temperature 173(2)
_diffrn_measured_fraction_theta_full 0.999
_diffrn_measured_fraction_theta_max 0.999
_diffrn_measurement_device_type 'Bruker D8Quest with CMOS'
_diffrn_measurement_method 'phi and omega scan'
_diffrn_radiation_type MoK\a
_diffrn_radiation_wavelength 0.71073
_diffrn_reflns_av_R_equivalents 0.1090
_diffrn_reflns_av_unetI/netI 0.0374
_diffrn_reflns_Laue_measured_fraction_full 0.999
_diffrn_reflns_Laue_measured_fraction_max 0.999
_diffrn_reflns_limit_h_max 13
_diffrn_reflns_limit_h_min -13
_diffrn_reflns_limit_k_max 25
_diffrn_reflns_limit_k_min -25
_diffrn_reflns_limit_l_max 13
_diffrn_reflns_limit_l_min -13
_diffrn_reflns_number 66633
_diffrn_reflns_point_group_measured_fraction_full 0.999
_diffrn_reflns_point_group_measured_fraction_max 0.999
_diffrn_reflns_theta_full 25.055
_diffrn_reflns_theta_max 25.055
_diffrn_reflns_theta_min 1.900
_exptl_absorpt_coefficient_mu 0.084
_exptl_absorpt_correction_T_max 0.745
_exptl_absorpt_correction_T_min 0.607
_exptl_absorpt_correction_type multi-scan
_exptl_absorpt_process_details SADABS
_exptl_crystal_colour colorless
_exptl_crystal_density_diffrn 1.198
_exptl_crystal_description plate
_exptl_crystal_F_000 960
_exptl_crystal_size_max 0.350
_exptl_crystal_size_mid 0.230
_exptl_crystal_size_min 0.200
_refine_diff_density_max 0.259
_refine_diff_density_min -0.205
_refine_diff_density_rms 0.046
_refine_ls_extinction_method none
_refine_ls_goodness_of_fit_ref 1.052
_refine_ls_hydrogen_treatment constr
_refine_ls_matrix_type full
_refine_ls_number_parameters 304
_refine_ls_number_reflns 4401
_refine_ls_number_restraints 0
_refine_ls_restrained_S_all 1.052
_refine_ls_R_factor_all 0.0656
_refine_ls_R_factor_gt 0.0394
_refine_ls_shift/su_max 0.000
_refine_ls_shift/su_mean 0.000
_refine_ls_structure_factor_coef Fsqd
_refine_ls_weighting_details 'w=1/[\s^2^(Fo^2^)+(0.0398P)^2^+0.7119P] where P=(Fo^2^+2Fc^2^)/3'
_refine_ls_weighting_scheme calc
_refine_ls_wR_factor_gt 0.0852
_refine_ls_wR_factor_ref 0.0947
_reflns_Friedel_coverage 0.000
_reflns_number_gt 3261
_reflns_number_total 4401
_reflns_threshold_expression 'I > 2\s(I)'
_cod_data_source_file ja9b11423_si_002.cif
_cod_data_source_block shelx
_cod_original_sg_symbol_H-M 'P 21/n'
_cod_database_code 4134098
_shelx_shelxl_version_number 2017/1
_shelx_space_group_comment
;
The symmetry employed for this shelxl refinement is uniquely defined
by the following loop, which should always be used as a source of
symmetry information in preference to the above space-group names.
They are only intended as comments.
;
_shelx_estimated_absorpt_t_min 0.971
_shelx_estimated_absorpt_t_max 0.983

loop_
_space_group_symop_operation_xyz
'x, y, z'
'-x+1/2, y+1/2, -z+1/2'
'-x, -y, -z'
'x-1/2, -y-1/2, z-1/2'

loop_
_atom_site_label
_atom_site_type_symbol
_atom_site_fract_x
_atom_site_fract_y
_atom_site_fract_z
_atom_site_U_iso_or_equiv
_atom_site_adp_type
_atom_site_occupancy
_atom_site_site_symmetry_order
_atom_site_calc_flag
_atom_site_refinement_flags_posn
_atom_site_refinement_flags_adp
C1 C 0.91636(16) 0.24752(7) 0.95145(15) 0.0209(4) Uani 1 1 d . .
C2 C 0.87024(16) 0.18765(7) 0.76427(15) 0.0200(4) Uani 1 1 d . .
H2 H 0.791303 0.200314 0.680054 0.024 Uiso 1 1 calc R U
C3 C 0.96434(16) 0.14994(7) 0.73414(15) 0.0211(4) Uani 1 1 d . .
C4 C 0.91604(19) 0.12091(9) 0.61319(18) 0.0340(4) Uani 1 1 d . .
H4 H 0.825635 0.127536 0.548580 0.041 Uiso 1 1 calc R U
C5 C 0.9971(2) 0.08255(9) 0.5851(2) 0.0427(5) Uani 1 1 d . .
H5 H 0.961761 0.062840 0.502204 0.051 Uiso 1 1 calc R U
C6 C 1.1287(2) 0.07287(9) 0.6769(2) 0.0420(5) Uani 1 1 d . .
H6 H 1.184500 0.046621 0.657718 0.050 Uiso 1 1 calc R U
C7 C 1.17874(19) 0.10165(9) 0.7969(2) 0.0397(5) Uani 1 1 d . .
H7 H 1.269580 0.095233 0.860555 0.048 Uiso 1 1 calc R U
C8 C 1.09774(17) 0.13983(8) 0.82534(17) 0.0307(4) Uani 1 1 d . .
H8 H 1.133828 0.159402 0.908440 0.037 Uiso 1 1 calc R U
C9 C 0.97869(16) 0.29388(7) 0.79270(15) 0.0208(4) Uani 1 1 d . .
C10 C 0.95104(18) 0.29230(8) 0.66263(16) 0.0265(4) Uani 1 1 d . .
H10 H 0.903441 0.257887 0.609205 0.032 Uiso 1 1 calc R U
C11 C 0.99199(19) 0.34015(8) 0.61043(18) 0.0319(4) Uani 1 1 d . .
H11 H 0.972782 0.338059 0.521717 0.038 Uiso 1 1 calc R U
C12 C 1.06040(19) 0.39093(8) 0.68538(18) 0.0314(4) Uani 1 1 d . .
H12 H 1.087458 0.424039 0.648936 0.038 Uiso 1 1 calc R U
C13 C 1.08864(18) 0.39259(8) 0.81433(18) 0.0306(4) Uani 1 1 d . .
H13 H 1.135586 0.427343 0.866897 0.037 Uiso 1 1 calc R U
C14 C 1.05002(17) 0.34467(8) 0.86873(16) 0.0258(4) Uani 1 1 d . .
H14 H 1.072230 0.346409 0.958290 0.031 Uiso 1 1 calc R U
C15 C 0.64005(17) 0.07753(7) 0.79154(16) 0.0233(4) Uani 1 1 d . .
C16 C 0.51679(18) 0.07019(8) 0.8090(2) 0.0357(5) Uani 1 1 d . .
H16A H 0.530052 0.092718 0.887437 0.054 Uiso 1 1 calc R U
H16B H 0.501983 0.025850 0.818211 0.054 Uiso 1 1 calc R U
H16C H 0.438592 0.087247 0.732494 0.054 Uiso 1 1 calc R U
C17 C 0.6129(2) 0.05159(9) 0.65941(17) 0.0362(5) Uani 1 1 d . .
H17A H 0.538740 0.074644 0.589651 0.054 Uiso 1 1 calc R U
H17B H 0.589004 0.007351 0.654108 0.054 Uiso 1 1 calc R U
H17C H 0.693488 0.056072 0.649479 0.054 Uiso 1 1 calc R U
C18 C 0.77227(17) 0.05186(7) 0.90581(16) 0.0243(4) Uani 1 1 d . .
C19 C 0.80226(19) -0.01573(8) 0.89086(19) 0.0338(4) Uani 1 1 d . .
H19A H 0.814832 -0.019989 0.813639 0.051 Uiso 1 1 calc R U
H19B H 0.727186 -0.042008 0.880582 0.051 Uiso 1 1 calc R U
H19C H 0.884118 -0.028844 0.968683 0.051 Uiso 1 1 calc R U
C20 C 0.77929(19) 0.06073(9) 1.03895(17) 0.0337(4) Uani 1 1 d . .
H20A H 0.870534 0.051967 1.108076 0.051 Uiso 1 1 calc R U
H20B H 0.716396 0.032085 1.047106 0.051 Uiso 1 1 calc R U
H20C H 0.755444 0.103827 1.047137 0.051 Uiso 1 1 calc R U
C21 C 0.8225(2) 0.24068(11) 1.2672(2) 0.0483(6) Uani 1 1 d . .
H21A H 0.819525 0.205849 1.211424 0.072 Uiso 1 1 calc R U
H21B H 0.754902 0.271780 1.214439 0.072 Uiso 1 1 calc R U
H21C H 0.803795 0.225235 1.336088 0.072 Uiso 1 1 calc R U
C22 C 1.0562(2) 0.23097(9) 1.42248(18) 0.0380(5) Uani 1 1 d . .
H22A H 1.024418 0.213199 1.481294 0.046 Uiso 1 1 calc R U
H22B H 1.135235 0.257434 1.475614 0.046 Uiso 1 1 calc R U
C23 C 1.0962(2) 0.17920(9) 1.3624(2) 0.0430(5) Uani 1 1 d . .
H23A H 1.174242 0.156413 1.430290 0.052 Uiso 1 1 calc R U
H23B H 1.021221 0.149419 1.317647 0.052 Uiso 1 1 calc R U
C24 C 1.15873(19) 0.16211(9) 1.19802(19) 0.0380(5) Uani 1 1 d . .
H24A H 1.235263 0.136621 1.257751 0.057 Uiso 1 1 calc R U
H24B H 1.180437 0.183384 1.136007 0.057 Uiso 1 1 calc R U
H24C H 1.080319 0.135266 1.150153 0.057 Uiso 1 1 calc R U
N1 N 0.93244(13) 0.24427(6) 0.84170(12) 0.0200(3) Uani 1 1 d . .
O1 O 0.95365(12) 0.29173(5) 1.02907(11) 0.0287(3) Uani 1 1 d . .
O2 O 0.95221(12) 0.26860(6) 1.32500(11) 0.0305(3) Uani 1 1 d . .
O3 O 1.12987(12) 0.20730(5) 1.27099(11) 0.0302(3) Uani 1 1 d . .
O4 O 0.85739(11) 0.19831(5) 0.96652(10) 0.0224(3) Uani 1 1 d . .
O5 O 0.66925(11) 0.14346(5) 0.79349(11) 0.0227(3) Uani 1 1 d . .
O6 O 0.87211(11) 0.09056(5) 0.89991(11) 0.0235(3) Uani 1 1 d . .
Li1 Li 1.0409(3) 0.29120(13) 1.2132(3) 0.0262(6) Uani 1 1 d . .
B1 B 0.81556(18) 0.15091(8) 0.85401(18) 0.0205(4) Uani 1 1 d . .

loop_
_atom_site_aniso_label
_atom_site_aniso_U_11
_atom_site_aniso_U_22
_atom_site_aniso_U_33
_atom_site_aniso_U_23
_atom_site_aniso_U_13
_atom_site_aniso_U_12
C1 0.0202(9) 0.0221(9) 0.0186(8) -0.0001(7) 0.0077(7) -0.0017(7)
C2 0.0178(9) 0.0202(9) 0.0173(8) -0.0017(7) 0.0045(7) -0.0025(7)
C3 0.0240(9) 0.0198(9) 0.0221(9) -0.0005(7) 0.0131(8) -0.0048(7)
C4 0.0305(11) 0.0389(11) 0.0315(10) -0.0084(9) 0.0138(9) -0.0009(9)
C5 0.0488(14) 0.0431(12) 0.0438(12) -0.0189(10) 0.0281(11) -0.0054(10)
C6 0.0425(13) 0.0380(12) 0.0594(14) -0.0078(10) 0.0355(12) 0.0020(10)
C7 0.0270(11) 0.0454(12) 0.0479(12) -0.0023(10) 0.0189(10) 0.0034(9)
C8 0.0277(10) 0.0371(11) 0.0272(10) -0.0052(8) 0.0131(9) -0.0018(8)
C9 0.0194(9) 0.0204(9) 0.0244(9) 0.0022(7) 0.0120(7) 0.0011(7)
C10 0.0329(10) 0.0243(9) 0.0264(9) -0.0006(7) 0.0175(8) -0.0014(8)
C11 0.0432(12) 0.0305(10) 0.0319(10) 0.0065(8) 0.0259(9) 0.0051(9)
C12 0.0389(11) 0.0226(9) 0.0442(11) 0.0093(8) 0.0291(10) 0.0025(8)
C13 0.0305(10) 0.0231(9) 0.0387(11) 0.0007(8) 0.0169(9) -0.0048(8)
C14 0.0268(10) 0.0248(9) 0.0248(9) -0.0003(7) 0.0116(8) -0.0034(8)
C15 0.0238(10) 0.0145(8) 0.0318(10) 0.0003(7) 0.0134(8) -0.0024(7)
C16 0.0285(11) 0.0252(10) 0.0556(13) 0.0035(9) 0.0219(10) -0.0034(8)
C17 0.0407(12) 0.0296(10) 0.0322(10) -0.0035(8) 0.0124(9) -0.0049(9)
C18 0.0258(10) 0.0177(9) 0.0334(10) 0.0024(7) 0.0174(8) -0.0001(7)
C19 0.0371(11) 0.0215(9) 0.0464(11) 0.0057(8) 0.0228(10) 0.0053(8)
C20 0.0395(11) 0.0309(10) 0.0344(10) 0.0045(8) 0.0205(9) 0.0001(9)
C21 0.0361(12) 0.0624(15) 0.0484(13) -0.0123(11) 0.0217(11) -0.0171(11)
C22 0.0399(12) 0.0473(12) 0.0304(10) 0.0047(9) 0.0198(10) 0.0001(10)
C23 0.0497(13) 0.0359(12) 0.0498(12) 0.0123(10) 0.0288(11) 0.0038(10)
C24 0.0309(11) 0.0311(11) 0.0483(12) -0.0159(9) 0.0158(10) 0.0013(9)
N1 0.0238(8) 0.0194(7) 0.0183(7) -0.0021(6) 0.0113(6) -0.0053(6)
O1 0.0382(7) 0.0266(7) 0.0222(6) -0.0053(5) 0.0151(6) -0.0083(6)
O2 0.0284(7) 0.0354(7) 0.0290(7) -0.0033(6) 0.0147(6) -0.0036(6)
O3 0.0373(7) 0.0230(6) 0.0352(7) -0.0028(5) 0.0214(6) 0.0003(6)
O4 0.0268(7) 0.0218(6) 0.0212(6) -0.0005(5) 0.0137(5) -0.0042(5)
O5 0.0189(6) 0.0154(6) 0.0320(6) 0.0021(5) 0.0106(5) -0.0007(5)
O6 0.0196(6) 0.0209(6) 0.0301(6) 0.0049(5) 0.0121(5) 0.0017(5)
Li1 0.0285(16) 0.0239(15) 0.0288(15) -0.0037(12) 0.0160(13) -0.0040(13)
B1 0.0177(10) 0.0217(10) 0.0208(9) -0.0004(8) 0.0081(8) 0.0000(8)

loop_
_atom_type_symbol
_atom_type_description
_atom_type_scat_dispersion_real
_atom_type_scat_dispersion_imag
_atom_type_scat_source
C C 0.0033 0.0016 'International Tables Vol C Tables 4.2.6.8 and 6.1.1.4'
H H 0.0000 0.0000 'International Tables Vol C Tables 4.2.6.8 and 6.1.1.4'
N N 0.0061 0.0033 'International Tables Vol C Tables 4.2.6.8 and 6.1.1.4'
O O 0.0106 0.0060 'International Tables Vol C Tables 4.2.6.8 and 6.1.1.4'
Li Li -0.0003 0.0001 'International Tables Vol C Tables 4.2.6.8 and 6.1.1.4'
B B 0.0013 0.0007 'International Tables Vol C Tables 4.2.6.8 and 6.1.1.4'

loop_
_geom_angle_atom_site_label_1
_geom_angle_atom_site_label_2
_geom_angle_atom_site_label_3
_geom_angle
_geom_angle_site_symmetry_1
_geom_angle_site_symmetry_3
O1 C1 O4 122.64(14) . .
O1 C1 N1 124.54(14) . .
O4 C1 N1 112.82(13) . .
N1 C2 C3 113.43(13) . .
N1 C2 B1 102.73(12) . .
C3 C2 B1 114.48(13) . .
N1 C2 H2 108.6 . .
C3 C2 H2 108.6 . .
B1 C2 H2 108.6 . .
C8 C3 C4 117.60(15) . .
C8 C3 C2 122.66(14) . .
C4 C3 C2 119.65(15) . .
C5 C4 C3 121.31(18) . .
C5 C4 H4 119.3 . .
C3 C4 H4 119.3 . .
C6 C5 C4 120.23(18) . .
C6 C5 H5 119.9 . .
C4 C5 H5 119.9 . .
C5 C6 C7 119.33(17) . .
C5 C6 H6 120.3 . .
C7 C6 H6 120.3 . .
C6 C7 C8 120.55(18) . .
C6 C7 H7 119.7 . .
C8 C7 H7 119.7 . .
C7 C8 C3 120.98(16) . .
C7 C8 H8 119.5 . .
C3 C8 H8 119.5 . .
C14 C9 C10 118.11(15) . .
C14 C9 N1 122.93(14) . .
C10 C9 N1 118.95(14) . .
C11 C10 C9 120.82(16) . .
C11 C10 H10 119.6 . .
C9 C10 H10 119.6 . .
C12 C11 C10 120.89(16) . .
C12 C11 H11 119.6 . .
C10 C11 H11 119.6 . .
C13 C12 C11 118.54(16) . .
C13 C12 H12 120.7 . .
C11 C12 H12 120.7 . .
C12 C13 C14 121.35(17) . .
C12 C13 H13 119.3 . .
C14 C13 H13 119.3 . .
C13 C14 C9 120.27(15) . .
C13 C14 H14 119.9 . .
C9 C14 H14 119.9 . .
O5 C15 C16 108.55(13) . .
O5 C15 C17 107.83(13) . .
C16 C15 C17 110.06(15) . .
O5 C15 C18 102.20(12) . .
C16 C15 C18 115.10(14) . .
C17 C15 C18 112.51(14) . .
C15 C16 H16A 109.5 . .
C15 C16 H16B 109.5 . .
H16A C16 H16B 109.5 . .
C15 C16 H16C 109.5 . .
H16A C16 H16C 109.5 . .
H16B C16 H16C 109.5 . .
C15 C17 H17A 109.5 . .
C15 C17 H17B 109.5 . .
H17A C17 H17B 109.5 . .
C15 C17 H17C 109.5 . .
H17A C17 H17C 109.5 . .
H17B C17 H17C 109.5 . .
O6 C18 C19 108.76(13) . .
O6 C18 C20 108.53(14) . .
C19 C18 C20 109.25(14) . .
O6 C18 C15 102.50(12) . .
C19 C18 C15 114.65(14) . .
C20 C18 C15 112.75(14) . .
C18 C19 H19A 109.5 . .
C18 C19 H19B 109.5 . .
H19A C19 H19B 109.5 . .
C18 C19 H19C 109.5 . .
H19A C19 H19C 109.5 . .
H19B C19 H19C 109.5 . .
C18 C20 H20A 109.5 . .
C18 C20 H20B 109.5 . .
H20A C20 H20B 109.5 . .
C18 C20 H20C 109.5 . .
H20A C20 H20C 109.5 . .
H20B C20 H20C 109.5 . .
O2 C21 H21A 109.5 . .
O2 C21 H21B 109.5 . .
H21A C21 H21B 109.5 . .
O2 C21 H21C 109.5 . .
H21A C21 H21C 109.5 . .
H21B C21 H21C 109.5 . .
O2 C22 C23 111.50(15) . .
O2 C22 H22A 109.3 . .
C23 C22 H22A 109.3 . .
O2 C22 H22B 109.3 . .
C23 C22 H22B 109.3 . .
H22A C22 H22B 108.0 . .
O3 C23 C22 106.62(15) . .
O3 C23 H23A 110.4 . .
C22 C23 H23A 110.4 . .
O3 C23 H23B 110.4 . .
C22 C23 H23B 110.4 . .
H23A C23 H23B 108.6 . .
O3 C24 H24A 109.5 . .
O3 C24 H24B 109.5 . .
H24A C24 H24B 109.5 . .
O3 C24 H24C 109.5 . .
H24A C24 H24C 109.5 . .
H24B C24 H24C 109.5 . .
C1 N1 C9 124.99(13) . .
C1 N1 C2 111.87(12) . .
C9 N1 C2 122.06(12) . .
C1 O1 Li1 129.64(14) . .
C21 O2 C22 114.34(15) . .
C21 O2 Li1 120.62(13) . .
C22 O2 Li1 99.68(13) . .
C23 O3 C24 112.21(14) . .
C23 O3 Li1 110.89(13) . .
C24 O3 Li1 128.92(13) . .
C1 O4 B1 112.80(12) . .
C15 O5 B1 108.11(12) . .
C15 O5 Li1 126.25(13) . 4_565
B1 O5 Li1 125.25(13) . 4_565
B1 O6 C18 108.53(12) . .
O1 Li1 O5 114.59(14) . 4_666
O1 Li1 O3 107.03(13) . .
O5 Li1 O3 110.31(14) 4_666 .
O1 Li1 O2 125.02(15) . .
O5 Li1 O2 110.67(14) 4_666 .
O3 Li1 O2 84.06(11) . .
O6 B1 O5 106.49(13) . .
O6 B1 O4 112.14(13) . .
O5 B1 O4 107.33(12) . .
O6 B1 C2 115.58(13) . .
O5 B1 C2 115.37(13) . .
O4 B1 C2 99.66(12) . .

loop_
_geom_bond_atom_site_label_1
_geom_bond_atom_site_label_2
_geom_bond_distance
_geom_bond_site_symmetry_2
C1 O1 1.2367(19) .
C1 O4 1.3052(18) .
C1 N1 1.3768(19) .
C2 N1 1.4756(19) .
C2 C3 1.508(2) .
C2 B1 1.648(2) .
C2 H2 1.0000 .
C3 C8 1.390(2) .
C3 C4 1.391(2) .
C4 C5 1.385(3) .
C4 H4 0.9500 .
C5 C6 1.376(3) .
C5 H5 0.9500 .
C6 C7 1.378(3) .
C6 H6 0.9500 .
C7 C8 1.384(3) .
C7 H7 0.9500 .
C8 H8 0.9500 .
C9 C14 1.393(2) .
C9 C10 1.393(2) .
C9 N1 1.4206(19) .
C10 C11 1.381(2) .
C10 H10 0.9500 .
C11 C12 1.380(3) .
C11 H11 0.9500 .
C12 C13 1.379(2) .
C12 H12 0.9500 .
C13 C14 1.383(2) .
C13 H13 0.9500 .
C14 H14 0.9500 .
C15 O5 1.4494(18) .
C15 C16 1.515(2) .
C15 C17 1.523(2) .
C15 C18 1.556(2) .
C16 H16A 0.9800 .
C16 H16B 0.9800 .
C16 H16C 0.9800 .
C17 H17A 0.9800 .
C17 H17B 0.9800 .
C17 H17C 0.9800 .
C18 O6 1.4322(19) .
C18 C19 1.517(2) .
C18 C20 1.526(2) .
C19 H19A 0.9800 .
C19 H19B 0.9800 .
C19 H19C 0.9800 .
C20 H20A 0.9800 .
C20 H20B 0.9800 .
C20 H20C 0.9800 .
C21 O2 1.426(2) .
C21 H21A 0.9800 .
C21 H21B 0.9800 .
C21 H21C 0.9800 .
C22 O2 1.433(2) .
C22 C23 1.494(3) .
C22 H22A 0.9900 .
C22 H22B 0.9900 .
C23 O3 1.425(2) .
C23 H23A 0.9900 .
C23 H23B 0.9900 .
C24 O3 1.426(2) .
C24 H24A 0.9800 .
C24 H24B 0.9800 .
C24 H24C 0.9800 .
O1 Li1 1.886(3) .
O2 Li1 2.049(3) .
O3 Li1 2.014(3) .
O4 B1 1.543(2) .
O5 B1 1.471(2) .
O5 Li1 1.912(3) 4_565
O6 B1 1.430(2) .

loop_
_geom_torsion_atom_site_label_1
_geom_torsion_atom_site_label_2
_geom_torsion_atom_site_label_3
_geom_torsion_atom_site_label_4
_geom_torsion
_geom_torsion_site_symmetry_1
_geom_torsion_site_symmetry_4
N1 C2 C3 C8 41.1(2) . .
B1 C2 C3 C8 -76.37(19) . .
N1 C2 C3 C4 -142.50(15) . .
B1 C2 C3 C4 100.04(18) . .
C8 C3 C4 C5 1.0(3) . .
C2 C3 C4 C5 -175.64(16) . .
C3 C4 C5 C6 -0.7(3) . .
C4 C5 C6 C7 0.1(3) . .
C5 C6 C7 C8 0.2(3) . .
C6 C7 C8 C3 0.2(3) . .
C4 C3 C8 C7 -0.7(3) . .
C2 C3 C8 C7 175.79(16) . .
C14 C9 C10 C11 -0.7(2) . .
N1 C9 C10 C11 178.79(15) . .
C9 C10 C11 C12 -0.5(3) . .
C10 C11 C12 C13 0.8(3) . .
C11 C12 C13 C14 0.1(3) . .
C12 C13 C14 C9 -1.3(3) . .
C10 C9 C14 C13 1.6(2) . .
N1 C9 C14 C13 -177.88(15) . .
O5 C15 C18 O6 -34.12(14) . .
C16 C15 C18 O6 -151.55(13) . .
C17 C15 C18 O6 81.28(15) . .
O5 C15 C18 C19 -151.77(13) . .
C16 C15 C18 C19 90.80(17) . .
C17 C15 C18 C19 -36.38(19) . .
O5 C15 C18 C20 82.37(15) . .
C16 C15 C18 C20 -35.1(2) . .
C17 C15 C18 C20 -162.24(14) . .
O2 C22 C23 O3 54.2(2) . .
O1 C1 N1 C9 -8.1(3) . .
O4 C1 N1 C9 172.19(14) . .
O1 C1 N1 C2 -176.42(15) . .
O4 C1 N1 C2 3.92(19) . .
C14 C9 N1 C1 19.7(2) . .
C10 C9 N1 C1 -159.76(15) . .
C14 C9 N1 C2 -173.13(15) . .
C10 C9 N1 C2 7.4(2) . .
C3 C2 N1 C1 -127.42(14) . .
B1 C2 N1 C1 -3.31(16) . .
C3 C2 N1 C9 63.91(18) . .
B1 C2 N1 C9 -171.98(13) . .
O4 C1 O1 Li1 42.6(2) . .
N1 C1 O1 Li1 -137.01(17) . .
C23 C22 O2 C21 75.83(19) . .
C23 C22 O2 Li1 -54.28(18) . .
C22 C23 O3 C24 -174.80(15) . .
C22 C23 O3 Li1 -22.9(2) . .
O1 C1 O4 B1 177.72(15) . .
N1 C1 O4 B1 -2.61(18) . .
C16 C15 O5 B1 146.57(14) . .
C17 C15 O5 B1 -94.21(15) . .
C18 C15 O5 B1 24.54(15) . .
C16 C15 O5 Li1 -40.3(2) . 4_565
C17 C15 O5 Li1 78.92(18) . 4_565
C18 C15 O5 Li1 -162.32(13) . 4_565
C19 C18 O6 B1 153.61(14) . .
C20 C18 O6 B1 -87.63(16) . .
C15 C18 O6 B1 31.85(15) . .
C1 O1 Li1 O5 144.25(16) . 4_666
C1 O1 Li1 O3 21.6(2) . .
C1 O1 Li1 O2 -73.1(2) . .
C18 O6 B1 O5 -17.25(16) . .
C18 O6 B1 O4 99.87(14) . .
C18 O6 B1 C2 -146.83(13) . .
C15 O5 B1 O6 -6.10(16) . .
Li1 O5 B1 O6 -179.33(13) 4_565 .
C15 O5 B1 O4 -126.37(13) . .
Li1 O5 B1 O4 60.41(18) 4_565 .
C15 O5 B1 C2 123.59(14) . .
Li1 O5 B1 C2 -49.6(2) 4_565 .
C1 O4 B1 O6 123.24(14) . .
C1 O4 B1 O5 -120.15(14) . .
C1 O4 B1 C2 0.41(16) . .
N1 C2 B1 O6 -118.67(14) . .
C3 C2 B1 O6 4.7(2) . .
N1 C2 B1 O5 116.21(14) . .
C3 C2 B1 O5 -120.37(15) . .
N1 C2 B1 O4 1.68(14) . .
C3 C2 B1 O4 125.09(13) . .
